data_4304037
loop_
_publ_author_name
'Jason P. Coyle'
'Wesley H. Monillas'
'Glenn P. A. Yap'
'Se\'an T. Barry'

_publ_section_title
;
Synthesis and Thermal Chemistry of Copper (I) Guanidinates
;
_journal_name_full 'Inorganic Chemistry'
_journal_page_first 683
_journal_page_last 689
_journal_paper_doi 10.1021/ic701317y
_journal_volume 47
_journal_year 2008
_chemical_formula_sum 'C20 H44 Cu2 N6'
_chemical_formula_weight 495.69
_chemical_name_systematic
; 
 ? 
;
_space_group_IT_number 15
_symmetry_cell_setting monoclinic
_symmetry_space_group_name_Hall '-C 2yc'
_symmetry_space_group_name_H-M 'C 1 2/c 1'
_atom_sites_solution_hydrogens geom
_atom_sites_solution_primary direct
_atom_sites_solution_secondary difmap
_audit_creation_method SHELXL-97
_cell_angle_alpha 90.00
_cell_angle_beta 122.450(6)
_cell_angle_gamma 90.00
_cell_formula_units_Z 4
_cell_length_a 23.939(15)
_cell_length_b 5.943(3)
_cell_length_c 21.238(10)
_cell_measurement_reflns_used 849
_cell_measurement_temperature 120(2)
_cell_measurement_theta_max 26.90
_cell_measurement_theta_min 3.41
_cell_volume 2550(2)
_computing_cell_refinement 'SAINT (Bruker, 2002)'
_computing_data_collection 'SMART (Bruker, 2002)'
_computing_data_reduction SAINT
_computing_molecular_graphics 'SHELXTL (Sheldrick, 2001)'
_computing_publication_material SHELXTL
_computing_structure_refinement 'SHELXL-97 (Sheldrick, 1997)'
_computing_structure_solution 'SHELXS-97 (Sheldrick, 1990)'
_diffrn_ambient_temperature 120(2)
_diffrn_detector_area_resol_mean 836.6
_diffrn_measured_fraction_theta_full 0.997
_diffrn_measured_fraction_theta_max 0.918
_diffrn_measurement_device_type 'Bruker AXS APEX diffractometer'
_diffrn_measurement_method \w
_diffrn_radiation_monochromator graphite
_diffrn_radiation_source 'fine-focus sealed tube'
_diffrn_radiation_type MoK\a
_diffrn_radiation_wavelength 0.71073
_diffrn_reflns_av_R_equivalents 0.0338
_diffrn_reflns_av_sigmaI/netI 0.0431
_diffrn_reflns_limit_h_max 31
_diffrn_reflns_limit_h_min -31
_diffrn_reflns_limit_k_max 7
_diffrn_reflns_limit_k_min -7
_diffrn_reflns_limit_l_max 26
_diffrn_reflns_limit_l_min -27
_diffrn_reflns_number 8686
_diffrn_reflns_theta_full 25.00
_diffrn_reflns_theta_max 28.16
_diffrn_reflns_theta_min 2.02
_diffrn_standards_decay_% 1
_diffrn_standards_interval_count 0
_diffrn_standards_interval_time 0
_diffrn_standards_number 0
_exptl_absorpt_coefficient_mu 1.684
_exptl_absorpt_correction_T_max 0.4522
_exptl_absorpt_correction_T_min 0.3943
_exptl_absorpt_correction_type multi-scan
_exptl_absorpt_process_details 'SADABS (Sheldrick, 2003)'
_exptl_crystal_colour colorless
_exptl_crystal_density_diffrn 1.291
_exptl_crystal_density_method 'not measured'
_exptl_crystal_description block
_exptl_crystal_F_000 1056
_exptl_crystal_size_max 0.59
_exptl_crystal_size_mid 0.51
_exptl_crystal_size_min 0.47
_refine_diff_density_max 0.772
_refine_diff_density_min -0.611
_refine_diff_density_rms 0.087
_refine_ls_extinction_method none
_refine_ls_goodness_of_fit_ref 1.038
_refine_ls_hydrogen_treatment constr
_refine_ls_matrix_type full
_refine_ls_number_parameters 133
_refine_ls_number_reflns 2870
_refine_ls_number_restraints 0
_refine_ls_restrained_S_all 1.038
_refine_ls_R_factor_all 0.0440
_refine_ls_R_factor_gt 0.0360
_refine_ls_shift/su_max 0.001
_refine_ls_shift/su_mean 0.000
_refine_ls_structure_factor_coef Fsqd
_refine_ls_weighting_details 'calc w=1/[\s^2^(Fo^2^)+(0.0700P)^2^] where P=(Fo^2^+2Fc^2^)/3'
_refine_ls_weighting_scheme calc
_refine_ls_wR_factor_gt 0.1022
_refine_ls_wR_factor_ref 0.1068
_reflns_number_gt 2456
_reflns_number_total 2870
_reflns_threshold_expression >2sigma(I)
_cod_data_source_file ic701317y-file002.cif
_cod_data_source_block seab016a
_cod_depositor_comments
;
The following automatic conversions were performed:
'_symmetry_cell_setting' value 'Monoclinic' changed to 'monoclinic'
according to '/home/saulius/struct/CIF-dictionaries/cif_core.dic'
dictionary named 'cif_core.dic' version 2.4.1 from 2010-06-29.

Automatic conversion script
Id: cif_fix_enum 1527 2010-12-29 10:47:43Z saulius 
;
_cod_database_code 4304037

loop_
_symmetry_equiv_pos_as_xyz
'x, y, z'
'-x, y, -z+1/2'
'x+1/2, y+1/2, z'
'-x+1/2, y+1/2, -z+1/2'
'-x, -y, -z'
'x, -y, z-1/2'
'-x+1/2, -y+1/2, -z'
'x+1/2, -y+1/2, z-1/2'

loop_
_atom_site_label
_atom_site_type_symbol
_atom_site_fract_x
_atom_site_fract_y
_atom_site_fract_z
_atom_site_U_iso_or_equiv
_atom_site_adp_type
_atom_site_occupancy
_atom_site_symmetry_multiplicity
_atom_site_calc_flag
_atom_site_refinement_flags
_atom_site_disorder_assembly
_atom_site_disorder_group
Cu1 Cu 1.042160(11) 0.14371(4) 0.316266(14) 0.02160(13) Uani 1 1 d . . .
N1 N 0.97310(8) 0.2046(3) 0.33096(10) 0.0208(4) Uani 1 1 d . . .
N2 N 0.86083(8) 0.1763(3) 0.29309(10) 0.0222(4) Uani 1 1 d . . .
H2A H 0.8272 0.2679 0.2665 0.027 Uiso 1 1 calc R . .
N3 N 1.10492(9) 0.0948(3) 0.29093(11) 0.0232(4) Uani 1 1 d . . .
C1 C 0.91050(10) 0.1562(3) 0.27756(13) 0.0199(4) Uani 1 1 d . . .
C2 C 0.98638(11) 0.3596(3) 0.39108(13) 0.0242(5) Uani 1 1 d . . .
H2B H 0.9458 0.3717 0.3932 0.029 Uiso 1 1 calc R . .
C3 C 1.00333(15) 0.5923(4) 0.37545(19) 0.0433(7) Uani 1 1 d . . .
H3A H 0.9661 0.6490 0.3280 0.065 Uiso 1 1 calc R . .
H3B H 1.0428 0.5819 0.3726 0.065 Uiso 1 1 calc R . .
H3C H 1.0120 0.6955 0.4157 0.065 Uiso 1 1 calc R . .
C4 C 1.04299(12) 0.2694(5) 0.46545(14) 0.0403(6) Uani 1 1 d . . .
H4A H 1.0308 0.1220 0.4752 0.060 Uiso 1 1 calc R . .
H4B H 1.0518 0.3740 0.5054 0.060 Uiso 1 1 calc R . .
H4C H 1.0828 0.2542 0.4635 0.060 Uiso 1 1 calc R . .
C5 C 0.86497(10) 0.0431(4) 0.35431(12) 0.0225(4) Uani 1 1 d . . .
H5A H 0.9128 0.0191 0.3933 0.027 Uiso 1 1 calc R . .
C6 C 0.83267(12) -0.1863(4) 0.32644(15) 0.0334(6) Uani 1 1 d . . .
H6A H 0.8551 -0.2685 0.3062 0.050 Uiso 1 1 calc R . .
H6B H 0.7859 -0.1665 0.2873 0.050 Uiso 1 1 calc R . .
H6C H 0.8362 -0.2717 0.3679 0.050 Uiso 1 1 calc R . .
C7 C 0.83366(13) 0.1713(4) 0.38970(15) 0.0330(6) Uani 1 1 d . . .
H7A H 0.8562 0.3161 0.4086 0.049 Uiso 1 1 calc R . .
H7B H 0.8379 0.0831 0.4310 0.049 Uiso 1 1 calc R . .
H7C H 0.7867 0.1974 0.3523 0.049 Uiso 1 1 calc R . .
C8 C 1.16945(10) -0.0066(4) 0.34396(12) 0.0265(5) Uani 1 1 d . . .
H8A H 1.1889 -0.0657 0.3157 0.032 Uiso 1 1 calc R . .
C9 C 1.16005(13) -0.2023(5) 0.38380(16) 0.0425(7) Uani 1 1 d . . .
H9A H 1.1321 -0.3174 0.3472 0.064 Uiso 1 1 calc R . .
H9B H 1.1387 -0.1480 0.4094 0.064 Uiso 1 1 calc R . .
H9C H 1.2033 -0.2674 0.4203 0.064 Uiso 1 1 calc R . .
C10 C 1.21639(12) 0.1668(5) 0.39985(15) 0.0381(6) Uani 1 1 d . . .
H10A H 1.2231 0.2884 0.3734 0.057 Uiso 1 1 calc R . .
H10B H 1.2590 0.0953 0.4351 0.057 Uiso 1 1 calc R . .
H10C H 1.1974 0.2285 0.4272 0.057 Uiso 1 1 calc R . .

loop_
_atom_site_aniso_label
_atom_site_aniso_U_11
_atom_site_aniso_U_22
_atom_site_aniso_U_33
_atom_site_aniso_U_23
_atom_site_aniso_U_13
_atom_site_aniso_U_12
Cu1 0.01426(17) 0.03164(19) 0.02041(19) -0.00079(10) 0.01030(14) 0.00104(9)
N1 0.0165(8) 0.0273(9) 0.0207(10) -0.0006(8) 0.0113(7) -0.0005(7)
N2 0.0157(8) 0.0296(10) 0.0240(10) 0.0076(8) 0.0126(8) 0.0056(7)
N3 0.0155(8) 0.0332(10) 0.0233(10) -0.0002(8) 0.0121(8) 0.0026(7)
C1 0.0170(9) 0.0214(10) 0.0229(12) 0.0030(8) 0.0118(9) 0.0019(7)
C2 0.0209(10) 0.0275(11) 0.0279(13) -0.0043(9) 0.0156(10) -0.0011(8)
C3 0.0510(16) 0.0281(13) 0.066(2) -0.0073(13) 0.0417(16) -0.0063(11)
C4 0.0353(13) 0.0533(17) 0.0247(13) -0.0100(12) 0.0111(11) 0.0038(12)
C5 0.0178(9) 0.0279(11) 0.0248(11) 0.0056(9) 0.0136(9) 0.0008(8)
C6 0.0335(13) 0.0333(12) 0.0344(14) 0.0022(11) 0.0189(11) -0.0062(10)
C7 0.0348(13) 0.0400(14) 0.0360(14) 0.0058(11) 0.0269(12) 0.0055(10)
C8 0.0158(9) 0.0404(13) 0.0232(11) 0.0015(10) 0.0104(9) 0.0058(8)
C9 0.0295(12) 0.0484(15) 0.0491(18) 0.0185(14) 0.0208(13) 0.0127(11)
C10 0.0192(11) 0.0581(17) 0.0287(14) -0.0070(12) 0.0075(10) -0.0002(10)

loop_
_atom_type_symbol
_atom_type_description
_atom_type_scat_dispersion_real
_atom_type_scat_dispersion_imag
_atom_type_scat_source
C C 0.0033 0.0016 'International Tables Vol C Tables 4.2.6.8 and 6.1.1.4'
H H 0.0000 0.0000 'International Tables Vol C Tables 4.2.6.8 and 6.1.1.4'
N N 0.0061 0.0033 'International Tables Vol C Tables 4.2.6.8 and 6.1.1.4'
Cu Cu 0.3201 1.2651 'International Tables Vol C Tables 4.2.6.8 and 6.1.1.4'

loop_
_geom_angle_atom_site_label_1
_geom_angle_atom_site_label_2
_geom_angle_atom_site_label_3
_geom_angle
_geom_angle_site_symmetry_1
_geom_angle_site_symmetry_3
_geom_angle_publ_flag
N3 Cu1 N1 173.71(8) . . ?
N3 Cu1 Cu1 87.88(7) . 2_755 ?
N1 Cu1 Cu1 86.23(7) . 2_755 ?
C1 N1 C2 119.66(17) . . ?
C1 N1 Cu1 120.25(16) . . ?
C2 N1 Cu1 117.93(13) . . ?
C1 N2 C5 119.79(16) . . ?
C1 N3 C8 120.45(18) 2_755 . ?
C1 N3 Cu1 118.17(14) 2_755 . ?
C8 N3 Cu1 121.38(15) . . ?
N1 C1 N3 120.51(19) . 2_755 ?
N1 C1 N2 119.2(2) . . ?
N3 C1 N2 120.21(19) 2_755 . ?
N1 C2 C4 109.80(18) . . ?
N1 C2 C3 109.8(2) . . ?
C4 C2 C3 110.6(2) . . ?
N2 C5 C7 110.37(18) . . ?
N2 C5 C6 110.92(19) . . ?
C7 C5 C6 111.04(19) . . ?
N3 C8 C10 110.8(2) . . ?
N3 C8 C9 109.34(18) . . ?
C10 C8 C9 110.6(2) . . ?

loop_
_geom_bond_atom_site_label_1
_geom_bond_atom_site_label_2
_geom_bond_distance
_geom_bond_site_symmetry_2
_geom_bond_publ_flag
Cu1 N3 1.871(2) . ?
Cu1 N1 1.875(2) . ?
Cu1 Cu1 2.4289(11) 2_755 ?
N1 C1 1.338(3) . ?
N1 C2 1.464(3) . ?
N2 C1 1.399(3) . ?
N2 C5 1.480(3) . ?
N3 C1 1.345(3) 2_755 ?
N3 C8 1.467(3) . ?
C1 N3 1.345(3) 2_755 ?
C2 C4 1.524(3) . ?
C2 C3 1.527(3) . ?
C5 C7 1.520(3) . ?
C5 C6 1.522(3) . ?
C8 C10 1.517(3) . ?
C8 C9 1.524(3) . ?

loop_
_geom_torsion_atom_site_label_1
_geom_torsion_atom_site_label_2
_geom_torsion_atom_site_label_3
_geom_torsion_atom_site_label_4
_geom_torsion
_geom_torsion_site_symmetry_1
_geom_torsion_site_symmetry_2
_geom_torsion_site_symmetry_3
_geom_torsion_site_symmetry_4
_geom_torsion_publ_flag
N3 Cu1 N1 C1 41.4(8) . . . . ?
Cu1 Cu1 N1 C1 20.88(16) 2_755 . . . ?
N3 Cu1 N1 C2 -121.8(7) . . . . ?
Cu1 Cu1 N1 C2 -142.33(15) 2_755 . . . ?
N1 Cu1 N3 C1 2.5(8) . . . 2_755 ?
Cu1 Cu1 N3 C1 23.00(16) 2_755 . . 2_755 ?
N1 Cu1 N3 C8 -177.8(6) . . . . ?
Cu1 Cu1 N3 C8 -157.32(17) 2_755 . . . ?
C2 N1 C1 N3 153.1(2) . . . 2_755 ?
Cu1 N1 C1 N3 -9.8(3) . . . 2_755 ?
C2 N1 C1 N2 -25.1(3) . . . . ?
Cu1 N1 C1 N2 171.99(14) . . . . ?
C5 N2 C1 N1 -59.1(3) . . . . ?
C5 N2 C1 N3 122.7(2) . . . 2_755 ?
C1 N1 C2 C4 137.6(2) . . . . ?
Cu1 N1 C2 C4 -59.1(2) . . . . ?
C1 N1 C2 C3 -100.6(2) . . . . ?
Cu1 N1 C2 C3 62.7(2) . . . . ?
C1 N2 C5 C7 148.4(2) . . . . ?
C1 N2 C5 C6 -88.1(2) . . . . ?
C1 N3 C8 C10 100.0(2) 2_755 . . . ?
Cu1 N3 C8 C10 -79.6(2) . . . . ?
C1 N3 C8 C9 -137.8(2) 2_755 . . . ?
Cu1 N3 C8 C9 42.5(3) . . . . ?
